data_7061277
loop_
_publ_author_name
'Gurbanov, Atash V.'
'Andrade, Marta A.'
'Martins, Lu\'isa M. D. R. S.'
'Mahmudov, Kamran T.'
'Pombeiro, Armando J. L.'

_publ_section_title
;
 Water-soluble Al(iii), Fe(iii) and Cu(ii) formazanates: synthesis,
 structure, and applications in alkane and alcohol oxidations
;
_journal_issue 11
_journal_name_full 'New Journal of Chemistry'
_journal_page_first 5002
_journal_page_last 5011
_journal_paper_doi 10.1039/D1NJ06211E
_journal_volume 46
_journal_year 2022
_chemical_formula_moiety '2(C14 H12 Cu N5 O8 S2), C4 H20 Cu N4 O2'
_chemical_formula_sum 'C32 H44 Cu3 N14 O18 S4'
_chemical_formula_weight 1231.67
_space_group_crystal_system triclinic
_space_group_IT_number 2
_space_group_name_Hall '-P 1'
_space_group_name_H-M_alt 'P -1'
_atom_sites_solution_hydrogens mixed
_atom_sites_solution_primary direct
_atom_sites_solution_secondary difmap
_audit_creation_method SHELXL-2018/3
_audit_update_record
;
2021-12-02 deposited with the CCDC.	2022-02-04 downloaded from the CCDC.
;
_cell_angle_alpha 74.458(3)
_cell_angle_beta 89.112(3)
_cell_angle_gamma 85.783(3)
_cell_formula_units_Z 2
_cell_length_a 6.8652(7)
_cell_length_b 17.5151(17)
_cell_length_c 20.2578(19)
_cell_measurement_reflns_used 9909
_cell_measurement_temperature 296(2)
_cell_measurement_theta_max 26.86
_cell_measurement_theta_min 2.37
_cell_volume 2340.4(4)
_computing_cell_refinement 'Bruker SAINT'
_computing_data_collection 'Bruker APEX3'
_computing_data_reduction 'Bruker SAINT'
_computing_structure_refinement 'SHELXL-2018/3 (Sheldrick, 2018)'
_computing_structure_solution 'SHELXT 2014/5 (Sheldrick, 2014)'
_diffrn_ambient_temperature 296(2)
_diffrn_measured_fraction_theta_full 0.998
_diffrn_measured_fraction_theta_max 0.998
_diffrn_measurement_device_type 'Bruker APEX-II CCD'
_diffrn_measurement_method '\f and \w scans'
_diffrn_radiation_source 'fine-focus sealed tube'
_diffrn_radiation_type MoK\a
_diffrn_radiation_wavelength 0.71073
_diffrn_reflns_av_R_equivalents 0.0543
_diffrn_reflns_av_unetI/netI 0.0471
_diffrn_reflns_Laue_measured_fraction_full 0.998
_diffrn_reflns_Laue_measured_fraction_max 0.998
_diffrn_reflns_limit_h_max 8
_diffrn_reflns_limit_h_min -8
_diffrn_reflns_limit_k_max 22
_diffrn_reflns_limit_k_min -21
_diffrn_reflns_limit_l_max 25
_diffrn_reflns_limit_l_min -25
_diffrn_reflns_number 37912
_diffrn_reflns_point_group_measured_fraction_full 0.998
_diffrn_reflns_point_group_measured_fraction_max 0.998
_diffrn_reflns_theta_full 25.242
_diffrn_reflns_theta_max 27.154
_diffrn_reflns_theta_min 2.365
_exptl_absorpt_coefficient_mu 1.617
_exptl_absorpt_correction_T_max 0.864
_exptl_absorpt_correction_T_min 0.756
_exptl_absorpt_correction_type multi-scan
_exptl_absorpt_process_details 'SADABS (Bruker, 2003)'
_exptl_crystal_colour orange
_exptl_crystal_density_diffrn 1.748
_exptl_crystal_description plate
_exptl_crystal_F_000 1258
_exptl_crystal_size_max 0.190
_exptl_crystal_size_mid 0.160
_exptl_crystal_size_min 0.080
_refine_diff_density_max 1.020
_refine_diff_density_min -0.903
_refine_diff_density_rms 0.076
_refine_ls_extinction_method none
_refine_ls_goodness_of_fit_ref 1.022
_refine_ls_hydrogen_treatment constr
_refine_ls_matrix_type full
_refine_ls_number_parameters 643
_refine_ls_number_reflns 10370
_refine_ls_number_restraints 0
_refine_ls_restrained_S_all 1.022
_refine_ls_R_factor_all 0.0615
_refine_ls_R_factor_gt 0.0393
_refine_ls_shift/su_max 0.002
_refine_ls_shift/su_mean 0.000
_refine_ls_structure_factor_coef Fsqd
_refine_ls_weighting_details 'w=1/[\s^2^(Fo^2^)+(0.0431P)^2^+2.2700P] where P=(Fo^2^+2Fc^2^)/3'
_refine_ls_weighting_scheme calc
_refine_ls_wR_factor_gt 0.0946
_refine_ls_wR_factor_ref 0.1047
_reflns_Friedel_coverage 0.000
_reflns_number_gt 7869
_reflns_number_total 10370
_reflns_threshold_expression 'I > 2\s(I)'
_cod_data_source_file d1nj06211e2.cif
_cod_data_source_block I
_cod_depositor_comments 'Adding full bibliography for 7061275--7061277.cif.'
_cod_database_code 7061277
_shelx_shelxl_version_number 2018/3
_shelx_space_group_comment
;
The symmetry employed for this shelxl refinement is uniquely defined
by the following loop, which should always be used as a source of
symmetry information in preference to the above space-group names.
They are only intended as comments.
;
_shelx_estimated_absorpt_t_min 0.749
_shelx_estimated_absorpt_t_max 0.882

loop_
_space_group_symop_operation_xyz
'x, y, z'
'-x, -y, -z'

loop_
_atom_site_label
_atom_site_type_symbol
_atom_site_fract_x
_atom_site_fract_y
_atom_site_fract_z
_atom_site_U_iso_or_equiv
_atom_site_adp_type
_atom_site_occupancy
_atom_site_site_symmetry_order
_atom_site_calc_flag
_atom_site_refinement_flags_posn
_atom_site_refinement_flags_adp
_atom_site_refinement_flags_occupancy
_atom_site_disorder_assembly
_atom_site_disorder_group
Cu1 Cu 0.45385(5) 0.73219(2) 0.51353(2) 0.02848(9) Uani 1 1 d . . . . .
Cu2 Cu -0.00801(6) 0.23890(2) 0.98237(2) 0.03309(10) Uani 1 1 d . . . . .
Cu3 Cu 1.000000 1.000000 0.500000 0.05384(18) Uani 1 2 d S . P . .
Cu4 Cu 0.500000 0.500000 1.000000 0.0590(2) Uani 1 2 d S . P . .
S1A S 0.60596(11) 0.85712(4) 0.39313(4) 0.03424(17) Uani 1 1 d . . . . .
S1B S 0.07026(11) 0.29136(5) 1.11071(4) 0.03592(18) Uani 1 1 d . . . . .
S2A S 0.34618(11) 0.75676(4) 0.65414(4) 0.03329(17) Uani 1 1 d . . . . .
S2B S -0.19305(12) 0.34420(4) 0.85239(4) 0.03591(17) Uani 1 1 d . . . . .
O1A O 0.4605(3) 0.83783(12) 0.44824(11) 0.0414(5) Uani 1 1 d . . . . .
O1B O 0.0749(3) 0.31179(12) 1.03496(10) 0.0368(5) Uani 1 1 d . . . . .
O2A O 0.5634(4) 0.93563(13) 0.34947(13) 0.0547(6) Uani 1 1 d . . . . .
O2B O 0.1584(4) 0.35142(14) 1.13470(13) 0.0500(6) Uani 1 1 d . . . . .
O3A O 0.8029(3) 0.84263(13) 0.42006(12) 0.0457(6) Uani 1 1 d . . . . .
O3B O -0.1211(3) 0.27333(16) 1.13765(13) 0.0542(6) Uani 1 1 d . . . . .
O4A O 0.3524(3) 0.79197(11) 0.57838(10) 0.0346(5) Uani 1 1 d . . . . .
O4B O -0.0483(4) 0.33625(12) 0.90783(11) 0.0451(6) Uani 1 1 d . . . . .
O5A O 0.2395(4) 0.81160(14) 0.68552(12) 0.0496(6) Uani 1 1 d . . . . .
O5B O -0.1845(4) 0.41825(14) 0.80178(12) 0.0548(6) Uani 1 1 d . . . . .
O6A O 0.5363(3) 0.72729(15) 0.68214(11) 0.0454(6) Uani 1 1 d . . . . .
O6B O -0.3858(3) 0.32807(14) 0.88023(12) 0.0452(5) Uani 1 1 d . . . . .
O1W O 0.1016(3) 0.72326(14) 0.47776(12) 0.0462(6) Uani 1 1 d . . . . .
H1E H 0.011409 0.756972 0.457701 0.069 Uiso 1 1 d R U . . .
H1F H 0.092699 0.681292 0.464811 0.069 Uiso 1 1 d R U . . .
O2W O 0.7684(3) 0.72691(15) 0.56638(12) 0.0497(6) Uani 1 1 d . . . . .
H2E H 0.753608 0.712478 0.609584 0.075 Uiso 1 1 d R U . . .
H2F H 0.881828 0.706958 0.560434 0.075 Uiso 1 1 d R U . . .
O3W O -0.3432(4) 0.24843(18) 1.03336(14) 0.0632(7) Uani 1 1 d . . . . .
H3E H -0.334535 0.241066 1.076493 0.095 Uiso 1 1 d R U . . .
H3F H -0.459135 0.240495 1.024143 0.095 Uiso 1 1 d R U . . .
O4W O 0.3446(3) 0.21998(13) 0.95208(12) 0.0460(6) Uani 1 1 d . . . . .
H4E H 0.347277 0.172473 0.948983 0.069 Uiso 1 1 d R U . . .
H4F H 0.420117 0.249793 0.924813 0.069 Uiso 1 1 d R U . . .
O5W O 0.6593(5) 1.0313(2) 0.4545(2) 0.0951(11) Uani 1 1 d . . . . .
H5E H 0.639771 1.082564 0.439653 0.143 Uiso 1 1 d R U . . .
H5F H 0.623321 1.012985 0.421863 0.143 Uiso 1 1 d R U . . .
O6W O 0.1649(5) 0.5271(2) 1.0352(2) 0.0956(11) Uani 1 1 d . . . . .
H6E H 0.115710 0.568580 1.045526 0.143 Uiso 1 1 d R U . . .
H6F H 0.130320 0.487020 1.065137 0.143 Uiso 1 1 d R U . . .
N1A N 0.5775(3) 0.67637(13) 0.44887(11) 0.0248(5) Uani 1 1 d . . . . .
N1B N 0.0465(3) 0.14472(13) 1.05942(11) 0.0266(5) Uani 1 1 d . . . . .
N2A N 0.6650(3) 0.60614(13) 0.46843(11) 0.0262(5) Uani 1 1 d . . . . .
N2B N -0.0419(3) 0.08019(13) 1.07052(11) 0.0275(5) Uani 1 1 d . . . . .
N3A N 0.5108(3) 0.56392(13) 0.58177(11) 0.0262(5) Uani 1 1 d . . . . .
N3B N -0.1786(3) 0.10381(13) 0.95459(11) 0.0272(5) Uani 1 1 d . . . . .
N4A N 0.4097(3) 0.62916(13) 0.57817(11) 0.0243(5) Uani 1 1 d . . . . .
N4B N -0.1036(3) 0.17064(13) 0.92806(11) 0.0266(5) Uani 1 1 d . . . . .
N5A N 0.8431(4) 0.42523(16) 0.55834(16) 0.0468(7) Uani 1 1 d . . . . .
N5B N -0.3356(4) -0.06067(16) 1.06160(15) 0.0454(7) Uani 1 1 d . . . . .
N6A N 1.0700(5) 1.10671(18) 0.4423(2) 0.0647(10) Uani 1 1 d . . . . .
H6C H 0.957734 1.136547 0.429249 0.078 Uiso 1 1 d R U . . .
H6D H 1.159814 1.114177 0.471399 0.078 Uiso 1 1 d R U . . .
N6B N 0.5374(6) 0.4144(2) 1.0886(2) 0.0789(12) Uani 1 1 d . . . . .
H6G H 0.421620 0.392714 1.097147 0.095 Uiso 1 1 d R U . . .
H6H H 0.645810 0.381144 1.093787 0.095 Uiso 1 1 d R U . . .
N7A N 1.0884(5) 0.9611(2) 0.4188(2) 0.0700(11) Uani 1 1 d . . . . .
H7A H 1.018638 0.924471 0.408123 0.084 Uiso 1 1 d R U . . .
H7B H 1.212067 0.939971 0.419113 0.084 Uiso 1 1 d R U . . .
N7B N 0.6242(5) 0.5685(2) 1.0509(2) 0.0721(11) Uani 1 1 d . . . . .
H7C H 0.532126 0.603586 1.059946 0.086 Uiso 1 1 d R U . . .
H7D H 0.714426 0.595136 1.023016 0.086 Uiso 1 1 d R U . . .
C1A C 0.5837(4) 0.70697(17) 0.37587(14) 0.0280(6) Uani 1 1 d . . . . .
C1B C 0.1962(4) 0.13899(17) 1.10910(13) 0.0302(6) Uani 1 1 d . . . . .
C2A C 0.5830(4) 0.78831(18) 0.34475(14) 0.0313(6) Uani 1 1 d . . . . .
C2B C 0.2239(5) 0.20367(18) 1.13606(14) 0.0342(7) Uani 1 1 d . . . . .
C3A C 0.5856(5) 0.8161(2) 0.27390(16) 0.0455(8) Uani 1 1 d . . . . .
H3A H 0.582747 0.870391 0.253250 0.055 Uiso 1 1 calc R U . . .
C3B C 0.3713(6) 0.1970(2) 1.18394(17) 0.0484(9) Uani 1 1 d . . . . .
H3B H 0.388099 0.239052 1.202775 0.058 Uiso 1 1 calc R U . . .
C4A C 0.5925(6) 0.7635(3) 0.23410(17) 0.0568(10) Uani 1 1 d . . . . .
H4A H 0.595539 0.782409 0.186620 0.068 Uiso 1 1 calc R U . . .
C4B C 0.4921(6) 0.1289(2) 1.2036(2) 0.0617(11) Uani 1 1 d . . . . .
H4B H 0.591570 0.125205 1.235182 0.074 Uiso 1 1 calc R U . . .
C5A C 0.5949(5) 0.6834(2) 0.26398(17) 0.0508(9) Uani 1 1 d . . . . .
H5A H 0.601618 0.648079 0.236840 0.061 Uiso 1 1 calc R U . . .
C5B C 0.4668(6) 0.0659(2) 1.1768(2) 0.0583(10) Uani 1 1 d . . . . .
H5B H 0.549062 0.019879 1.190475 0.070 Uiso 1 1 calc R U . . .
C6A C 0.5873(5) 0.6551(2) 0.33458(16) 0.0387(7) Uani 1 1 d . . . . .
H6A H 0.584685 0.600784 0.354577 0.046 Uiso 1 1 calc R U . . .
C6B C 0.3189(5) 0.07069(19) 1.12929(17) 0.0421(8) Uani 1 1 d . . . . .
H6B H 0.302870 0.028026 1.111202 0.051 Uiso 1 1 calc R U . . .
C7A C 0.6439(4) 0.56040(15) 0.53225(14) 0.0258(5) Uani 1 1 d . . . . .
C7B C -0.1613(4) 0.06911(16) 1.02200(14) 0.0261(6) Uani 1 1 d . . . . .
C8A C 0.2519(4) 0.61845(16) 0.62647(13) 0.0260(5) Uani 1 1 d . . . . .
C8B C -0.0983(4) 0.18855(17) 0.85462(14) 0.0290(6) Uani 1 1 d . . . . .
C9A C 0.1417(5) 0.55299(17) 0.63530(15) 0.0344(6) Uani 1 1 d . . . . .
H9A H 0.170022 0.516292 0.610136 0.041 Uiso 1 1 calc R U . . .
C9B C -0.0652(5) 0.1276(2) 0.82281(16) 0.0386(7) Uani 1 1 d . . . . .
H9B H -0.047343 0.075053 0.848861 0.046 Uiso 1 1 calc R U . . .
C10A C -0.0107(5) 0.5428(2) 0.68190(17) 0.0450(8) Uani 1 1 d . . . . .
H10A H -0.085688 0.499385 0.687670 0.054 Uiso 1 1 calc R U . . .
C10B C -0.0590(5) 0.1459(2) 0.75201(17) 0.0499(9) Uani 1 1 d . . . . .
H10B H -0.039253 0.105030 0.730747 0.060 Uiso 1 1 calc R U . . .
C11A C -0.0513(5) 0.5969(2) 0.71976(17) 0.0484(8) Uani 1 1 d . . . . .
H11A H -0.151375 0.588809 0.751822 0.058 Uiso 1 1 calc R U . . .
C11B C -0.0812(5) 0.2225(3) 0.71273(17) 0.0543(10) Uani 1 1 d . . . . .
H11B H -0.074726 0.233581 0.665247 0.065 Uiso 1 1 calc R U . . .
C12A C 0.0546(5) 0.6623(2) 0.71048(15) 0.0411(7) Uani 1 1 d . . . . .
H12A H 0.025131 0.698786 0.735795 0.049 Uiso 1 1 calc R U . . .
C12B C -0.1131(5) 0.2837(2) 0.74348(16) 0.0443(8) Uani 1 1 d . . . . .
H12B H -0.128018 0.335987 0.716772 0.053 Uiso 1 1 calc R U . . .
C13A C 0.2058(4) 0.67417(17) 0.66324(14) 0.0295(6) Uani 1 1 d . . . . .
C13B C -0.1231(4) 0.26693(18) 0.81469(14) 0.0324(6) Uani 1 1 d . . . . .
C14A C 0.7556(4) 0.48508(17) 0.54641(15) 0.0309(6) Uani 1 1 d . . . . .
C14B C -0.2601(4) -0.00337(17) 1.04399(15) 0.0309(6) Uani 1 1 d . . . . .
C15A C 1.1813(8) 1.0969(3) 0.3808(3) 0.0823(15) Uani 1 1 d . . . . .
H15A H 1.318487 1.083729 0.392288 0.099 Uiso 1 1 calc R U . . .
H15B H 1.169514 1.146068 0.344511 0.099 Uiso 1 1 calc R U . . .
C15B C 0.5758(9) 0.4523(4) 1.1454(3) 0.0979(17) Uani 1 1 d . . . . .
H15C H 0.453939 0.473877 1.160394 0.117 Uiso 1 1 calc R U . . .
H15D H 0.636017 0.413106 1.184233 0.117 Uiso 1 1 calc R U . . .
C16A C 1.0983(8) 1.0310(3) 0.3572(3) 0.0811(14) Uani 1 1 d . . . . .
H16A H 0.969015 1.047882 0.337808 0.097 Uiso 1 1 calc R U . . .
H16B H 1.181600 1.016869 0.322567 0.097 Uiso 1 1 calc R U . . .
C16B C 0.7081(9) 0.5169(4) 1.1185(3) 0.0956(17) Uani 1 1 d . . . . .
H16C H 0.837885 0.494547 1.111617 0.115 Uiso 1 1 calc R U . . .
H16D H 0.717506 0.548475 1.150923 0.115 Uiso 1 1 calc R U . . .

loop_
_atom_site_aniso_label
_atom_site_aniso_U_11
_atom_site_aniso_U_22
_atom_site_aniso_U_33
_atom_site_aniso_U_23
_atom_site_aniso_U_13
_atom_site_aniso_U_12
Cu1 0.0381(2) 0.01862(17) 0.02702(18) -0.00412(13) 0.00556(14) 0.00057(13)
Cu2 0.0498(2) 0.02248(18) 0.02690(18) -0.00389(13) -0.00772(15) -0.01069(15)
Cu3 0.0407(3) 0.0300(3) 0.0931(5) -0.0199(3) -0.0097(3) -0.0017(2)
Cu4 0.0507(4) 0.0327(3) 0.0960(5) -0.0213(3) 0.0245(4) -0.0083(3)
S1A 0.0394(4) 0.0234(3) 0.0344(4) 0.0017(3) 0.0001(3) -0.0025(3)
S1B 0.0408(4) 0.0386(4) 0.0360(4) -0.0215(3) 0.0039(3) -0.0101(3)
S2A 0.0410(4) 0.0317(4) 0.0314(4) -0.0159(3) -0.0001(3) -0.0018(3)
S2B 0.0488(5) 0.0268(4) 0.0270(4) 0.0025(3) -0.0004(3) -0.0061(3)
O1A 0.0536(14) 0.0233(11) 0.0416(12) -0.0012(9) 0.0124(10) 0.0033(9)
O1B 0.0529(13) 0.0271(10) 0.0331(11) -0.0108(8) -0.0021(9) -0.0087(9)
O2A 0.0706(17) 0.0275(12) 0.0521(15) 0.0122(10) 0.0024(12) 0.0001(11)
O2B 0.0596(15) 0.0498(14) 0.0550(15) -0.0364(12) 0.0029(12) -0.0145(12)
O3A 0.0445(13) 0.0359(12) 0.0567(15) -0.0109(11) -0.0119(11) -0.0066(10)
O3B 0.0429(14) 0.0717(18) 0.0581(16) -0.0326(14) 0.0140(11) -0.0148(12)
O4A 0.0467(12) 0.0237(10) 0.0345(11) -0.0105(8) 0.0033(9) -0.0002(9)
O4B 0.0662(15) 0.0288(11) 0.0370(12) 0.0008(9) -0.0147(11) -0.0149(10)
O5A 0.0646(16) 0.0459(14) 0.0478(14) -0.0301(11) 0.0090(12) -0.0020(11)
O5B 0.0809(18) 0.0330(13) 0.0398(13) 0.0097(10) -0.0003(12) -0.0087(12)
O6A 0.0417(13) 0.0583(15) 0.0403(13) -0.0202(11) -0.0084(10) -0.0033(11)
O6B 0.0491(14) 0.0423(13) 0.0446(13) -0.0124(10) 0.0114(10) -0.0050(10)
O1W 0.0463(13) 0.0404(13) 0.0532(14) -0.0177(11) -0.0124(11) 0.0100(10)
O2W 0.0386(13) 0.0678(17) 0.0402(13) -0.0094(12) -0.0036(10) -0.0046(11)
O3W 0.0495(15) 0.090(2) 0.0521(16) -0.0215(15) 0.0003(12) -0.0101(14)
O4W 0.0510(14) 0.0392(13) 0.0520(14) -0.0161(11) 0.0150(11) -0.0185(11)
O5W 0.086(2) 0.058(2) 0.136(3) -0.016(2) -0.013(2) -0.0064(17)
O6W 0.094(3) 0.076(2) 0.125(3) -0.045(2) 0.009(2) 0.0064(19)
N1A 0.0247(11) 0.0240(12) 0.0248(11) -0.0049(9) 0.0008(9) -0.0023(9)
N1B 0.0318(12) 0.0255(12) 0.0234(11) -0.0068(9) -0.0018(9) -0.0073(9)
N2A 0.0257(12) 0.0237(12) 0.0301(12) -0.0089(9) 0.0012(9) -0.0006(9)
N2B 0.0336(13) 0.0235(12) 0.0264(12) -0.0072(9) -0.0009(9) -0.0060(10)
N3A 0.0296(12) 0.0219(11) 0.0269(11) -0.0070(9) -0.0012(9) 0.0010(9)
N3B 0.0277(12) 0.0258(12) 0.0285(12) -0.0071(9) -0.0019(9) -0.0043(9)
N4A 0.0276(12) 0.0228(11) 0.0228(11) -0.0069(9) 0.0023(9) -0.0008(9)
N4B 0.0307(12) 0.0247(12) 0.0236(11) -0.0041(9) -0.0007(9) -0.0043(9)
N5A 0.0470(16) 0.0314(15) 0.0610(19) -0.0137(13) 0.0001(14) 0.0088(13)
N5B 0.0456(16) 0.0315(15) 0.0566(18) -0.0048(13) -0.0038(13) -0.0124(12)
N6A 0.055(2) 0.0366(17) 0.102(3) -0.0178(17) -0.0165(19) -0.0049(14)
N6B 0.060(2) 0.046(2) 0.122(4) -0.006(2) 0.005(2) -0.0086(17)
N7A 0.051(2) 0.0445(19) 0.122(3) -0.036(2) 0.006(2) -0.0075(15)
N7B 0.062(2) 0.050(2) 0.114(3) -0.037(2) 0.034(2) -0.0177(17)
C1A 0.0232(13) 0.0348(15) 0.0252(13) -0.0071(11) -0.0009(10) -0.0004(11)
C1B 0.0371(16) 0.0328(15) 0.0210(13) -0.0053(11) -0.0036(11) -0.0112(12)
C2A 0.0280(14) 0.0368(16) 0.0261(14) -0.0029(12) -0.0029(11) -0.0029(12)
C2B 0.0415(17) 0.0391(17) 0.0250(14) -0.0108(12) 0.0010(12) -0.0141(13)
C3A 0.0460(19) 0.051(2) 0.0309(16) 0.0045(14) -0.0014(14) -0.0090(16)
C3B 0.063(2) 0.052(2) 0.0350(17) -0.0156(15) -0.0120(16) -0.0172(18)
C4A 0.058(2) 0.086(3) 0.0229(16) -0.0062(17) -0.0029(15) -0.013(2)
C4B 0.071(3) 0.067(3) 0.048(2) -0.0131(19) -0.033(2) -0.013(2)
C5A 0.055(2) 0.071(3) 0.0303(17) -0.0204(17) -0.0030(15) -0.0044(18)
C5B 0.061(2) 0.050(2) 0.057(2) -0.0023(18) -0.0319(19) 0.0006(18)
C6A 0.0396(17) 0.0441(18) 0.0335(16) -0.0124(14) -0.0037(13) -0.0007(14)
C6B 0.0493(19) 0.0348(17) 0.0404(18) -0.0053(13) -0.0131(15) -0.0070(14)
C7A 0.0281(14) 0.0211(13) 0.0285(14) -0.0074(10) -0.0005(11) -0.0001(10)
C7B 0.0296(14) 0.0228(13) 0.0267(13) -0.0069(10) -0.0013(11) -0.0060(11)
C8A 0.0302(14) 0.0265(14) 0.0190(12) -0.0025(10) 0.0012(10) -0.0006(11)
C8B 0.0275(14) 0.0361(16) 0.0238(14) -0.0077(11) -0.0009(11) -0.0050(12)
C9A 0.0438(17) 0.0273(15) 0.0306(15) -0.0047(12) 0.0059(13) -0.0049(13)
C9B 0.0418(18) 0.0427(18) 0.0332(16) -0.0133(13) -0.0018(13) -0.0037(14)
C10A 0.048(2) 0.0428(19) 0.0411(18) -0.0045(14) 0.0121(15) -0.0135(15)
C10B 0.053(2) 0.066(2) 0.0360(18) -0.0252(17) 0.0017(15) 0.0016(18)
C11A 0.052(2) 0.055(2) 0.0373(18) -0.0101(16) 0.0201(15) -0.0114(17)
C11B 0.054(2) 0.084(3) 0.0224(16) -0.0127(17) 0.0040(15) 0.0041(19)
C12A 0.0500(19) 0.0469(19) 0.0277(15) -0.0138(14) 0.0096(14) -0.0008(15)
C12B 0.0446(19) 0.054(2) 0.0258(15) 0.0028(14) 0.0028(13) -0.0003(15)
C13A 0.0337(15) 0.0303(15) 0.0231(13) -0.0060(11) 0.0004(11) 0.0028(12)
C13B 0.0295(15) 0.0392(16) 0.0266(14) -0.0043(12) 0.0018(11) -0.0062(12)
C14A 0.0315(15) 0.0276(15) 0.0341(15) -0.0098(12) -0.0001(12) 0.0007(12)
C14B 0.0339(16) 0.0269(15) 0.0313(15) -0.0057(12) -0.0028(12) -0.0050(12)
C15A 0.074(3) 0.058(3) 0.111(4) -0.013(3) 0.003(3) -0.021(2)
C15B 0.093(4) 0.092(4) 0.096(4) -0.002(3) -0.002(3) -0.019(3)
C16A 0.082(3) 0.062(3) 0.100(4) -0.022(3) 0.005(3) -0.010(2)
C16B 0.089(4) 0.089(4) 0.112(5) -0.028(4) 0.004(3) -0.019(3)

loop_
_atom_type_symbol
_atom_type_description
_atom_type_scat_dispersion_real
_atom_type_scat_dispersion_imag
_atom_type_scat_source
C C 0.0033 0.0016 'International Tables Vol C Tables 4.2.6.8 and 6.1.1.4'
H H 0.0000 0.0000 'International Tables Vol C Tables 4.2.6.8 and 6.1.1.4'
N N 0.0061 0.0033 'International Tables Vol C Tables 4.2.6.8 and 6.1.1.4'
O O 0.0106 0.0060 'International Tables Vol C Tables 4.2.6.8 and 6.1.1.4'
S S 0.1246 0.1234 'International Tables Vol C Tables 4.2.6.8 and 6.1.1.4'
Cu Cu 0.3201 1.2651 'International Tables Vol C Tables 4.2.6.8 and 6.1.1.4'

loop_
_geom_angle_atom_site_label_1
_geom_angle_atom_site_label_2
_geom_angle_atom_site_label_3
_geom_angle
_geom_angle_site_symmetry_1
_geom_angle_site_symmetry_3
_geom_angle_publ_flag
N4A Cu1 O1A 172.49(9) . . ?
N4A Cu1 O4A 92.61(9) . . ?
O1A Cu1 O4A 84.52(9) . . ?
N4A Cu1 N1A 89.78(9) . . ?
O1A Cu1 N1A 93.63(9) . . ?
O4A Cu1 N1A 175.00(9) . . ?
N4A Cu1 O2W 88.56(9) . . ?
O1A Cu1 O2W 98.18(9) . . ?
O4A Cu1 O2W 86.67(9) . . ?
N1A Cu1 O2W 89.01(9) . . ?
N4A Cu1 O1W 82.69(8) . . ?
O1A Cu1 O1W 90.30(9) . . ?
O4A Cu1 O1W 88.97(8) . . ?
N1A Cu1 O1W 95.69(8) . . ?
O2W Cu1 O1W 170.04(8) . . ?
O4B Cu2 N1B 176.12(9) . . ?
O4B Cu2 N4B 93.74(9) . . ?
N1B Cu2 N4B 89.70(9) . . ?
O4B Cu2 O1B 83.97(9) . . ?
N1B Cu2 O1B 92.67(9) . . ?
N4B Cu2 O1B 176.72(9) . . ?
O4B Cu2 O4W 92.31(10) . . ?
N1B Cu2 O4W 85.58(9) . . ?
N4B Cu2 O4W 95.26(8) . . ?
O1B Cu2 O4W 87.19(8) . . ?
O4B Cu2 O3W 95.55(10) . . ?
N1B Cu2 O3W 86.25(10) . . ?
N4B Cu2 O3W 89.81(9) . . ?
O1B Cu2 O3W 88.09(9) . . ?
O4W Cu2 O3W 170.35(8) . . ?
N6A Cu3 N6A 180.0 2_776 . ?
N6A Cu3 N7A 84.83(15) 2_776 2_776 ?
N6A Cu3 N7A 95.17(15) . 2_776 ?
N6A Cu3 N7A 95.17(15) 2_776 . ?
N6A Cu3 N7A 84.83(15) . . ?
N7A Cu3 N7A 180.0 2_776 . ?
N6A Cu3 O5W 89.12(13) 2_776 2_776 ?
N6A Cu3 O5W 90.88(13) . 2_776 ?
N7A Cu3 O5W 91.81(14) 2_776 2_776 ?
N7A Cu3 O5W 88.19(14) . 2_776 ?
N6A Cu3 O5W 90.88(13) 2_776 . ?
N6A Cu3 O5W 89.12(13) . . ?
N7A Cu3 O5W 88.19(14) 2_776 . ?
N7A Cu3 O5W 91.81(14) . . ?
O5W Cu3 O5W 180.0 2_776 . ?
N6B Cu4 N6B 180.0(2) 2_667 . ?
N6B Cu4 N7B 95.48(17) 2_667 . ?
N6B Cu4 N7B 84.52(17) . . ?
N6B Cu4 N7B 84.52(17) 2_667 2_667 ?
N6B Cu4 N7B 95.48(17) . 2_667 ?
N7B Cu4 N7B 180.0 . 2_667 ?
N6B Cu4 O6W 88.61(15) 2_667 2_667 ?
N6B Cu4 O6W 91.39(15) . 2_667 ?
N7B Cu4 O6W 84.21(13) . 2_667 ?
N7B Cu4 O6W 95.79(13) 2_667 2_667 ?
N6B Cu4 O6W 91.39(15) 2_667 . ?
N6B Cu4 O6W 88.61(15) . . ?
N7B Cu4 O6W 95.79(13) . . ?
N7B Cu4 O6W 84.21(13) 2_667 . ?
O6W Cu4 O6W 180.0 2_667 . ?
O2A S1A O3A 114.06(15) . . ?
O2A S1A O1A 110.91(14) . . ?
O3A S1A O1A 111.50(14) . . ?
O2A S1A C2A 108.54(15) . . ?
O3A S1A C2A 105.73(14) . . ?
O1A S1A C2A 105.58(14) . . ?
O3B S1B O2B 114.75(14) . . ?
O3B S1B O1B 112.47(14) . . ?
O2B S1B O1B 110.03(14) . . ?
O3B S1B C2B 107.63(16) . . ?
O2B S1B C2B 107.34(15) . . ?
O1B S1B C2B 103.88(13) . . ?
O6A S2A O5A 116.02(14) . . ?
O6A S2A O4A 111.92(14) . . ?
O5A S2A O4A 109.47(13) . . ?
O6A S2A C13A 107.45(14) . . ?
O5A S2A C13A 107.59(14) . . ?
O4A S2A C13A 103.52(12) . . ?
O5B S2B O6B 114.45(16) . . ?
O5B S2B O4B 111.24(14) . . ?
O6B S2B O4B 111.01(14) . . ?
O5B S2B C13B 108.76(15) . . ?
O6B S2B C13B 105.69(14) . . ?
O4B S2B C13B 105.08(14) . . ?
S1A O1A Cu1 123.26(13) . . ?
S1B O1B Cu2 122.48(12) . . ?
S2A O4A Cu1 123.36(12) . . ?
S2B O4B Cu2 122.05(13) . . ?
Cu1 O1W H1E 134.5 . . ?
Cu1 O1W H1F 110.1 . . ?
H1E O1W H1F 107.5 . . ?
Cu1 O2W H2E 108.1 . . ?
Cu1 O2W H2F 134.5 . . ?
H2E O2W H2F 103.7 . . ?
Cu2 O3W H3E 110.2 . . ?
Cu2 O3W H3F 137.4 . . ?
H3E O3W H3F 107.9 . . ?
Cu2 O4W H4E 99.4 . . ?
Cu2 O4W H4F 132.4 . . ?
H4E O4W H4F 115.2 . . ?
Cu3 O5W H5E 108.0 . . ?
Cu3 O5W H5F 120.0 . . ?
H5E O5W H5F 105.6 . . ?
Cu4 O6W H6E 128.1 . . ?
Cu4 O6W H6F 109.1 . . ?
H6E O6W H6F 108.0 . . ?
N2A N1A C1A 111.2(2) . . ?
N2A N1A Cu1 123.03(17) . . ?
C1A N1A Cu1 125.76(18) . . ?
N2B N1B C1B 111.7(2) . . ?
N2B N1B Cu2 124.94(17) . . ?
C1B N1B Cu2 123.28(17) . . ?
N1A N2A C7A 120.9(2) . . ?
N1B N2B C7B 119.8(2) . . ?
N4A N3A C7A 119.3(2) . . ?
N4B N3B C7B 120.2(2) . . ?
N3A N4A C8A 111.7(2) . . ?
N3A N4A Cu1 125.49(18) . . ?
C8A N4A Cu1 122.80(17) . . ?
N3B N4B C8B 111.4(2) . . ?
N3B N4B Cu2 123.89(17) . . ?
C8B N4B Cu2 124.72(18) . . ?
C15A N6A Cu3 109.6(3) . . ?
C15A N6A H6C 110.0 . . ?
Cu3 N6A H6C 107.5 . . ?
C15A N6A H6D 105.6 . . ?
Cu3 N6A H6D 96.0 . . ?
H6C N6A H6D 126.7 . . ?
C15B N6B Cu4 109.0(3) . . ?
C15B N6B H6G 107.5 . . ?
Cu4 N6B H6G 105.5 . . ?
C15B N6B H6H 98.1 . . ?
Cu4 N6B H6H 118.3 . . ?
H6G N6B H6H 117.7 . . ?
C16A N7A Cu3 109.0(3) . . ?
C16A N7A H7A 109.1 . . ?
Cu3 N7A H7A 117.3 . . ?
C16A N7A H7B 99.3 . . ?
Cu3 N7A H7B 117.6 . . ?
H7A N7A H7B 102.9 . . ?
C16B N7B Cu4 109.7(3) . . ?
C16B N7B H7C 108.3 . . ?
Cu4 N7B H7C 109.0 . . ?
C16B N7B H7D 113.4 . . ?
Cu4 N7B H7D 107.3 . . ?
H7C N7B H7D 109.1 . . ?
C6A C1A C2A 118.7(3) . . ?
C6A C1A N1A 119.8(3) . . ?
C2A C1A N1A 121.5(2) . . ?
C6B C1B C2B 119.6(3) . . ?
C6B C1B N1B 120.0(3) . . ?
C2B C1B N1B 120.4(3) . . ?
C3A C2A C1A 120.1(3) . . ?
C3A C2A S1A 118.1(2) . . ?
C1A C2A S1A 121.5(2) . . ?
C3B C2B C1B 119.4(3) . . ?
C3B C2B S1B 120.2(2) . . ?
C1B C2B S1B 120.3(2) . . ?
C4A C3A C2A 120.2(3) . . ?
C4A C3A H3A 119.9 . . ?
C2A C3A H3A 119.9 . . ?
C4B C3B C2B 120.4(3) . . ?
C4B C3B H3B 119.8 . . ?
C2B C3B H3B 119.8 . . ?
C5A C4A C3A 120.4(3) . . ?
C5A C4A H4A 119.8 . . ?
C3A C4A H4A 119.8 . . ?
C3B C4B C5B 120.3(3) . . ?
C3B C4B H4B 119.9 . . ?
C5B C4B H4B 119.9 . . ?
C4A C5A C6A 120.0(3) . . ?
C4A C5A H5A 120.0 . . ?
C6A C5A H5A 120.0 . . ?
C4B C5B C6B 120.5(4) . . ?
C4B C5B H5B 119.8 . . ?
C6B C5B H5B 119.8 . . ?
C5A C6A C1A 120.6(3) . . ?
C5A C6A H6A 119.7 . . ?
C1A C6A H6A 119.7 . . ?
C1B C6B C5B 119.8(3) . . ?
C1B C6B H6B 120.1 . . ?
C5B C6B H6B 120.1 . . ?
N2A C7A N3A 132.1(2) . . ?
N2A C7A C14A 114.0(2) . . ?
N3A C7A C14A 112.4(2) . . ?
N3B C7B N2B 132.2(2) . . ?
N3B C7B C14B 113.4(2) . . ?
N2B C7B C14B 113.1(2) . . ?
C9A C8A C13A 119.9(3) . . ?
C9A C8A N4A 119.6(2) . . ?
C13A C8A N4A 120.5(2) . . ?
C9B C8B C13B 119.5(3) . . ?
C9B C8B N4B 120.0(3) . . ?
C13B C8B N4B 120.5(2) . . ?
C10A C9A C8A 119.5(3) . . ?
C10A C9A H9A 120.2 . . ?
C8A C9A H9A 120.2 . . ?
C10B C9B C8B 119.3(3) . . ?
C10B C9B H9B 120.3 . . ?
C8B C9B H9B 120.3 . . ?
C11A C10A C9A 120.2(3) . . ?
C11A C10A H10A 119.9 . . ?
C9A C10A H10A 119.9 . . ?
C11B C10B C9B 121.4(3) . . ?
C11B C10B H10B 119.3 . . ?
C9B C10B H10B 119.3 . . ?
C12A C11A C10A 120.6(3) . . ?
C12A C11A H11A 119.7 . . ?
C10A C11A H11A 119.7 . . ?
C10B C11B C12B 120.0(3) . . ?
C10B C11B H11B 120.0 . . ?
C12B C11B H11B 120.0 . . ?
C11A C12A C13A 120.0(3) . . ?
C11A C12A H12A 120.0 . . ?
C13A C12A H12A 120.0 . . ?
C11B C12B C13B 119.9(3) . . ?
C11B C12B H12B 120.1 . . ?
C13B C12B H12B 120.1 . . ?
C12A C13A C8A 119.7(3) . . ?
C12A C13A S2A 119.4(2) . . ?
C8A C13A S2A 120.7(2) . . ?
C8B C13B C12B 119.9(3) . . ?
C8B C13B S2B 120.6(2) . . ?
C12B C13B S2B 119.1(2) . . ?
N5A C14A C7A 179.2(4) . . ?
N5B C14B C7B 179.1(4) . . ?
N6A C15A C16A 108.4(4) . . ?
N6A C15A H15A 110.0 . . ?
C16A C15A H15A 110.0 . . ?
N6A C15A H15B 110.0 . . ?
C16A C15A H15B 110.0 . . ?
H15A C15A H15B 108.4 . . ?
C16B C15B N6B 108.1(5) . . ?
C16B C15B H15C 110.1 . . ?
N6B C15B H15C 110.1 . . ?
C16B C15B H15D 110.1 . . ?
N6B C15B H15D 110.1 . . ?
H15C C15B H15D 108.4 . . ?
N7A C16A C15A 107.3(4) . . ?
N7A C16A H16A 110.3 . . ?
C15A C16A H16A 110.3 . . ?
N7A C16A H16B 110.3 . . ?
C15A C16A H16B 110.3 . . ?
H16A C16A H16B 108.5 . . ?
C15B C16B N7B 107.9(5) . . ?
C15B C16B H16C 110.1 . . ?
N7B C16B H16C 110.1 . . ?
C15B C16B H16D 110.1 . . ?
N7B C16B H16D 110.1 . . ?
H16C C16B H16D 108.4 . . ?

loop_
_geom_bond_atom_site_label_1
_geom_bond_atom_site_label_2
_geom_bond_distance
_geom_bond_site_symmetry_2
_geom_bond_publ_flag
Cu1 N4A 1.966(2) . ?
Cu1 O1A 1.968(2) . ?
Cu1 O4A 1.9773(19) . ?
Cu1 N1A 1.980(2) . ?
Cu1 O2W 2.410(2) . ?
Cu1 O1W 2.563(2) . ?
Cu2 O4B 1.957(2) . ?
Cu2 N1B 1.961(2) . ?
Cu2 N4B 1.978(2) . ?
Cu2 O1B 1.9857(19) . ?
Cu2 O4W 2.509(2) . ?
Cu2 O3W 2.520(3) . ?
Cu3 N6A 2.008(3) 2_776 ?
Cu3 N6A 2.008(3) . ?
Cu3 N7A 2.012(4) 2_776 ?
Cu3 N7A 2.012(4) . ?
Cu3 O5W 2.496(4) 2_776 ?
Cu3 O5W 2.496(4) . ?
Cu4 N6B 2.013(4) 2_667 ?
Cu4 N6B 2.013(4) . ?
Cu4 N7B 2.018(4) . ?
Cu4 N7B 2.018(4) 2_667 ?
Cu4 O6W 2.448(4) 2_667 ?
Cu4 O6W 2.448(4) . ?
S1A O2A 1.434(2) . ?
S1A O3A 1.445(2) . ?
S1A O1A 1.473(2) . ?
S1A C2A 1.762(3) . ?
S1B O3B 1.439(2) . ?
S1B O2B 1.444(2) . ?
S1B O1B 1.480(2) . ?
S1B C2B 1.758(3) . ?
S2A O6A 1.435(2) . ?
S2A O5A 1.440(2) . ?
S2A O4A 1.494(2) . ?
S2A C13A 1.764(3) . ?
S2B O5B 1.426(2) . ?
S2B O6B 1.448(2) . ?
S2B O4B 1.483(2) . ?
S2B C13B 1.759(3) . ?
O1W H1E 0.8500 . ?
O1W H1F 0.8505 . ?
O2W H2E 0.8501 . ?
O2W H2F 0.8500 . ?
O3W H3E 0.8507 . ?
O3W H3F 0.8501 . ?
O4W H4E 0.8500 . ?
O4W H4F 0.8500 . ?
O5W H5E 0.8684 . ?
O5W H5F 0.8552 . ?
O6W H6E 0.8542 . ?
O6W H6F 0.8425 . ?
N1A N2A 1.292(3) . ?
N1A C1A 1.433(3) . ?
N1B N2B 1.287(3) . ?
N1B C1B 1.429(3) . ?
N2A C7A 1.338(3) . ?
N2B C7B 1.351(3) . ?
N3A N4A 1.278(3) . ?
N3A C7A 1.357(3) . ?
N3B N4B 1.291(3) . ?
N3B C7B 1.341(3) . ?
N4A C8A 1.437(3) . ?
N4B C8B 1.436(3) . ?
N5A C14A 1.138(4) . ?
N5B C14B 1.132(4) . ?
N6A C15A 1.494(6) . ?
N6A H6C 0.9000 . ?
N6A H6D 0.8991 . ?
N6B C15B 1.511(7) . ?
N6B H6G 0.9000 . ?
N6B H6H 0.9001 . ?
N7A C16A 1.500(6) . ?
N7A H7A 0.9004 . ?
N7A H7B 0.9000 . ?
N7B C16B 1.520(7) . ?
N7B H7C 0.9002 . ?
N7B H7D 0.9002 . ?
C1A C6A 1.389(4) . ?
C1A C2A 1.395(4) . ?
C1B C6B 1.382(4) . ?
C1B C2B 1.409(4) . ?
C2A C3A 1.387(4) . ?
C2B C3B 1.390(4) . ?
C3A C4A 1.375(5) . ?
C3A H3A 0.9300 . ?
C3B C4B 1.372(5) . ?
C3B H3B 0.9300 . ?
C4A C5A 1.370(6) . ?
C4A H4A 0.9300 . ?
C4B C5B 1.376(5) . ?
C4B H4B 0.9300 . ?
C5A C6A 1.384(4) . ?
C5A H5A 0.9300 . ?
C5B C6B 1.392(5) . ?
C5B H5B 0.9300 . ?
C6A H6A 0.9300 . ?
C6B H6B 0.9300 . ?
C7A C14A 1.437(4) . ?
C7B C14B 1.444(4) . ?
C8A C9A 1.390(4) . ?
C8A C13A 1.394(4) . ?
C8B C9B 1.391(4) . ?
C8B C13B 1.394(4) . ?
C9A C10A 1.387(4) . ?
C9A H9A 0.9300 . ?
C9B C10B 1.384(4) . ?
C9B H9B 0.9300 . ?
C10A C11A 1.381(5) . ?
C10A H10A 0.9300 . ?
C10B C11B 1.364(5) . ?
C10B H10B 0.9300 . ?
C11A C12A 1.372(5) . ?
C11A H11A 0.9300 . ?
C11B C12B 1.379(5) . ?
C11B H11B 0.9300 . ?
C12A C13A 1.390(4) . ?
C12A H12A 0.9300 . ?
C12B C13B 1.395(4) . ?
C12B H12B 0.9300 . ?
C15A C16A 1.512(6) . ?
C15A H15A 0.9700 . ?
C15A H15B 0.9700 . ?
C15B C16B 1.486(7) . ?
C15B H15C 0.9700 . ?
C15B H15D 0.9700 . ?
C16A H16A 0.9700 . ?
C16A H16B 0.9700 . ?
C16B H16C 0.9700 . ?
C16B H16D 0.9700 . ?

loop_
_geom_torsion_atom_site_label_1
_geom_torsion_atom_site_label_2
_geom_torsion_atom_site_label_3
_geom_torsion_atom_site_label_4
_geom_torsion
_geom_torsion_site_symmetry_1
_geom_torsion_site_symmetry_2
_geom_torsion_site_symmetry_3
_geom_torsion_site_symmetry_4
_geom_torsion_publ_flag
O2A S1A O1A Cu1 174.09(16) . . . . ?
O3A S1A O1A Cu1 -57.6(2) . . . . ?
C2A S1A O1A Cu1 56.71(19) . . . . ?
O3B S1B O1B Cu2 -57.0(2) . . . . ?
O2B S1B O1B Cu2 173.72(15) . . . . ?
C2B S1B O1B Cu2 59.08(18) . . . . ?
O6A S2A O4A Cu1 58.09(19) . . . . ?
O5A S2A O4A Cu1 -171.83(15) . . . . ?
C13A S2A O4A Cu1 -57.34(18) . . . . ?
O5B S2B O4B Cu2 -175.73(17) . . . . ?
O6B S2B O4B Cu2 55.6(2) . . . . ?
C13B S2B O4B Cu2 -58.2(2) . . . . ?
C1A N1A N2A C7A -166.7(2) . . . . ?
Cu1 N1A N2A C7A 13.5(3) . . . . ?
C1B N1B N2B C7B -167.5(2) . . . . ?
Cu2 N1B N2B C7B 10.5(4) . . . . ?
C7A N3A N4A C8A 168.7(2) . . . . ?
C7A N3A N4A Cu1 -9.5(3) . . . . ?
C7B N3B N4B C8B 166.7(2) . . . . ?
C7B N3B N4B Cu2 -13.1(3) . . . . ?
N2A N1A C1A C6A 30.4(3) . . . . ?
Cu1 N1A C1A C6A -149.8(2) . . . . ?
N2A N1A C1A C2A -150.6(3) . . . . ?
Cu1 N1A C1A C2A 29.2(4) . . . . ?
N2B N1B C1B C6B 42.9(4) . . . . ?
Cu2 N1B C1B C6B -135.1(3) . . . . ?
N2B N1B C1B C2B -139.3(3) . . . . ?
Cu2 N1B C1B C2B 42.7(4) . . . . ?
C6A C1A C2A C3A 0.1(4) . . . . ?
N1A C1A C2A C3A -178.9(3) . . . . ?
C6A C1A C2A S1A -172.8(2) . . . . ?
N1A C1A C2A S1A 8.2(4) . . . . ?
O2A S1A C2A C3A 17.8(3) . . . . ?
O3A S1A C2A C3A -105.0(3) . . . . ?
O1A S1A C2A C3A 136.7(2) . . . . ?
O2A S1A C2A C1A -169.1(2) . . . . ?
O3A S1A C2A C1A 68.1(3) . . . . ?
O1A S1A C2A C1A -50.2(3) . . . . ?
C6B C1B C2B C3B -1.7(5) . . . . ?
N1B C1B C2B C3B -179.5(3) . . . . ?
C6B C1B C2B S1B 179.6(2) . . . . ?
N1B C1B C2B S1B 1.8(4) . . . . ?
O3B S1B C2B C3B -110.7(3) . . . . ?
O2B S1B C2B C3B 13.4(3) . . . . ?
O1B S1B C2B C3B 129.9(3) . . . . ?
O3B S1B C2B C1B 68.0(3) . . . . ?
O2B S1B C2B C1B -168.0(2) . . . . ?
O1B S1B C2B C1B -51.4(3) . . . . ?
C1A C2A C3A C4A -1.2(5) . . . . ?
S1A C2A C3A C4A 172.0(3) . . . . ?
C1B C2B C3B C4B 1.6(5) . . . . ?
S1B C2B C3B C4B -179.7(3) . . . . ?
C2A C3A C4A C5A 0.6(6) . . . . ?
C2B C3B C4B C5B -0.9(6) . . . . ?
C3A C4A C5A C6A 1.0(6) . . . . ?
C3B C4B C5B C6B 0.2(7) . . . . ?
C4A C5A C6A C1A -2.1(5) . . . . ?
C2A C1A C6A C5A 1.5(4) . . . . ?
N1A C1A C6A C5A -179.5(3) . . . . ?
C2B C1B C6B C5B 1.0(5) . . . . ?
N1B C1B C6B C5B 178.8(3) . . . . ?
C4B C5B C6B C1B -0.3(6) . . . . ?
N1A N2A C7A N3A 16.8(4) . . . . ?
N1A N2A C7A C14A -178.2(2) . . . . ?
N4A N3A C7A N2A -19.3(4) . . . . ?
N4A N3A C7A C14A 175.5(2) . . . . ?
N4B N3B C7B N2B -16.7(5) . . . . ?
N4B N3B C7B C14B 177.5(2) . . . . ?
N1B N2B C7B N3B 18.4(5) . . . . ?
N1B N2B C7B C14B -175.8(2) . . . . ?
N3A N4A C8A C9A -42.9(3) . . . . ?
Cu1 N4A C8A C9A 135.4(2) . . . . ?
N3A N4A C8A C13A 138.6(3) . . . . ?
Cu1 N4A C8A C13A -43.1(3) . . . . ?
N3B N4B C8B C9B -34.7(3) . . . . ?
Cu2 N4B C8B C9B 145.1(2) . . . . ?
N3B N4B C8B C13B 146.3(3) . . . . ?
Cu2 N4B C8B C13B -33.8(4) . . . . ?
C13A C8A C9A C10A -1.4(4) . . . . ?
N4A C8A C9A C10A -179.9(3) . . . . ?
C13B C8B C9B C10B -0.5(4) . . . . ?
N4B C8B C9B C10B -179.5(3) . . . . ?
C8A C9A C10A C11A -0.7(5) . . . . ?
C8B C9B C10B C11B 1.2(5) . . . . ?
C9A C10A C11A C12A 1.8(6) . . . . ?
C9B C10B C11B C12B -0.9(6) . . . . ?
C10A C11A C12A C13A -0.8(5) . . . . ?
C10B C11B C12B C13B -0.1(5) . . . . ?
C11A C12A C13A C8A -1.3(5) . . . . ?
C11A C12A C13A S2A -177.7(3) . . . . ?
C9A C8A C13A C12A 2.4(4) . . . . ?
N4A C8A C13A C12A -179.1(3) . . . . ?
C9A C8A C13A S2A 178.8(2) . . . . ?
N4A C8A C13A S2A -2.7(4) . . . . ?
O6A S2A C13A C12A 109.2(3) . . . . ?
O5A S2A C13A C12A -16.4(3) . . . . ?
O4A S2A C13A C12A -132.2(2) . . . . ?
O6A S2A C13A C8A -67.1(3) . . . . ?
O5A S2A C13A C8A 167.3(2) . . . . ?
O4A S2A C13A C8A 51.4(3) . . . . ?
C9B C8B C13B C12B -0.5(4) . . . . ?
N4B C8B C13B C12B 178.5(3) . . . . ?
C9B C8B C13B S2B 172.6(2) . . . . ?
N4B C8B C13B S2B -8.4(4) . . . . ?
C11B C12B C13B C8B 0.8(5) . . . . ?
C11B C12B C13B S2B -172.4(3) . . . . ?
O5B S2B C13B C8B 173.1(2) . . . . ?
O6B S2B C13B C8B -63.6(3) . . . . ?
O4B S2B C13B C8B 53.9(3) . . . . ?
O5B S2B C13B C12B -13.8(3) . . . . ?
O6B S2B C13B C12B 109.5(3) . . . . ?
O4B S2B C13B C12B -133.0(3) . . . . ?
Cu3 N6A C15A C16A 36.3(5) . . . . ?
Cu4 N6B C15B C16B -40.8(5) . . . . ?
Cu3 N7A C16A C15A 39.9(4) . . . . ?
N6A C15A C16A N7A -49.9(5) . . . . ?
N6B C15B C16B N7B 49.8(6) . . . . ?
Cu4 N7B C16B C15B -35.8(5) . . . . ?
